data_1510704
loop_
_publ_author_name
'Reckeweg, O.'
'DiSalvo, F.J.'
'Somer, M.'

_publ_section_title
;
 Orthorhombic Ba3 (B N2)2: a new structure type for an alkaline earth
 metal nitrido borate
;
_journal_name_full 'Journal of Alloys Compd.'
_journal_page_first 102
_journal_page_last 107
_journal_paper_doi 10.1016/S0925-8388(03)00455-9
_journal_volume 361
_journal_year 2003
_chemical_formula_sum 'B2 Ba3 N4'
_chemical_name_systematic 'Ba3 (B N2)2'
_space_group_IT_number 19
_symmetry_space_group_name_Hall 'P 2ac 2ab'
_symmetry_space_group_name_H-M 'P 21 21 21'
_cell_angle_alpha 90
_cell_angle_beta 90
_cell_angle_gamma 90
_cell_formula_units_Z 4
_cell_length_a 4.2473
_cell_length_b 11.056
_cell_length_c 14.7572
_cell_volume 692.971
_citation_journal_id_ASTM JALCEU
_cod_data_source_file boron_19.cif
_cod_data_source_block B2Ba3N4
_cod_original_cell_volume 692.9708
_cod_database_code 1510704

loop_
_symmetry_equiv_pos_as_xyz
x,y,z
-x+1/2,-y,z+1/2
x+1/2,-y+1/2,-z
-x,y+1/2,-z+1/2

loop_
_atom_site_label
_atom_site_type_symbol
_atom_site_fract_x
_atom_site_fract_y
_atom_site_fract_z
_atom_site_occupancy
_atom_site_U_iso_or_equiv
B1 B+3 0.265 0.1397 0.2386 1 0.0
N3 N-3 0.9306 0.0991 0.4954 1 0.0
Ba3 Ba+2 0.6505 -0.03759 0.32997 1 0.0
Ba2 Ba+2 0.77336 0.15457 0.0932 1 0.0
N4 N-3 0.7874 0.3886 0.0368 1 0.0
B2 B+3 0.4049 0.0009 -0.0203 1 0.0
N1 N-3 0.5923 0.7457 0.2426 1 0.0
Ba1 Ba+2 0.90268 0.31225 0.38597 1 0.0
N2 N-3 0.1498 0.0325 0.2158 1 0.0
